data_2240531
loop_
_publ_author_name
'Yennawar, Hemant'
'Cali, Aaron S.'
'Xie, Yiwen'
'Silverberg, Lee J.'

_publ_section_title
;
 Crystal structures of
 2-(4-nitrophenyl)-3-phenyl-2,3-dihydro-4<i>H</i>-1,3-benzothiazin-4-one
 and
 2-(2-nitrophenyl)-3-phenyl-2,3-dihydro-4<i>H</i>-1,3-benzothiazin-4-one
;
_journal_issue 4
_journal_name_full 'Acta Crystallographica Section E'
_journal_page_first 414
_journal_page_last 417
_journal_paper_doi 10.1107/S2056989015004545
_journal_volume 71
_journal_year 2015
_chemical_formula_iupac 'C20 H14 N2 O3 S'
_chemical_formula_moiety 'C20 H14 N2 O3 S'
_chemical_formula_sum 'C20 H14 N2 O3 S'
_chemical_formula_weight 362.39
_chemical_melting_point_gt 445
_chemical_melting_point_lt 450
_chemical_name_systematic
;
2-(2-Nitrophenyl)-3-phenyl-2,3-dihydro-4<i>H</i>-1,3-benzothiazin-4-one
;
_space_group_IT_number 14
_symmetry_cell_setting monoclinic
_symmetry_space_group_name_Hall '-P 2yn'
_symmetry_space_group_name_H-M 'P 1 21/n 1'
_atom_sites_solution_hydrogens geom
_atom_sites_solution_primary direct
_atom_sites_solution_secondary difmap
_audit_creation_method SHELXL-97
_cell_angle_alpha 90.00
_cell_angle_beta 96.933(3)
_cell_angle_gamma 90.00
_cell_formula_units_Z 4
_cell_length_a 10.7396(19)
_cell_length_b 11.778(2)
_cell_length_c 13.532(2)
_cell_measurement_reflns_used 4222
_cell_measurement_temperature 298(2)
_cell_measurement_theta_max 28.196
_cell_measurement_theta_min 2.291
_cell_volume 1699.2(5)
_computing_cell_refinement
;
SMART (Bruker, 2001)
;
_computing_data_collection
;
SMART (Bruker, 2001)
;
_computing_data_reduction
;
SAINT (Bruker, 2001)
;
_computing_molecular_graphics
;
SHELXTL (Sheldrick, 2008) and PLATON (Spek, 2009)
;
_computing_publication_material
;
SHELXTL (Sheldrick, 2008)
;
_computing_structure_refinement
;
SHELXL97 (Sheldrick, 2008)
;
_computing_structure_solution
;
SHELXS97 (Sheldrick, 2008)
;
_diffrn_ambient_temperature 298(2)
_diffrn_detector_area_resol_mean 8.34
_diffrn_measured_fraction_theta_full 0.989
_diffrn_measured_fraction_theta_max 0.989
_diffrn_measurement_device_type 'Bruker CCD area-detector'
_diffrn_measurement_method '\f and \w scans'
_diffrn_radiation_monochromator graphite
_diffrn_radiation_source 'fine-focus sealed tube'
_diffrn_radiation_type MoK\a
_diffrn_radiation_wavelength 0.71073
_diffrn_reflns_av_R_equivalents 0.0272
_diffrn_reflns_av_sigmaI/netI 0.0337
_diffrn_reflns_limit_h_max 14
_diffrn_reflns_limit_h_min -14
_diffrn_reflns_limit_k_max 14
_diffrn_reflns_limit_k_min -15
_diffrn_reflns_limit_l_max 17
_diffrn_reflns_limit_l_min -17
_diffrn_reflns_number 15447
_diffrn_reflns_theta_full 28.32
_diffrn_reflns_theta_max 28.32
_diffrn_reflns_theta_min 2.29
_exptl_absorpt_coefficient_mu 0.214
_exptl_absorpt_correction_T_max 0.9728
_exptl_absorpt_correction_T_min 0.9505
_exptl_absorpt_correction_type multi-scan
_exptl_absorpt_process_details
;
(SADABS; Bruker, 2001)
;
_exptl_crystal_colour colorless
_exptl_crystal_density_diffrn 1.417
_exptl_crystal_description block
_exptl_crystal_F_000 752
_exptl_crystal_size_max 0.24
_exptl_crystal_size_mid 0.13
_exptl_crystal_size_min 0.13
_refine_diff_density_max 0.318
_refine_diff_density_min -0.244
_refine_ls_extinction_method none
_refine_ls_goodness_of_fit_ref 1.033
_refine_ls_hydrogen_treatment noref
_refine_ls_matrix_type full
_refine_ls_number_parameters 235
_refine_ls_number_reflns 4192
_refine_ls_number_restraints 0
_refine_ls_restrained_S_all 1.033
_refine_ls_R_factor_all 0.0660
_refine_ls_R_factor_gt 0.0506
_refine_ls_shift/su_max 0.000
_refine_ls_shift/su_mean 0.000
_refine_ls_structure_factor_coef Fsqd
_refine_ls_weighting_details 'calc w=1/[\s^2^(Fo^2^)+(0.0634P)^2^+0.4290P] where P=(Fo^2^+2Fc^2^)/3'
_refine_ls_weighting_scheme calc
_refine_ls_wR_factor_gt 0.1204
_refine_ls_wR_factor_ref 0.1277
_reflns_number_gt 3307
_reflns_number_total 4192
_reflns_threshold_expression I>2\s(I)
_cod_data_source_file zs2326sup1.cif
_cod_data_source_block II
_cod_original_sg_symbol_H-M 'P 21/n'
_cod_database_code 2240531
_cod_database_fobs_code 2240531

loop_
_symmetry_equiv_pos_as_xyz
'x, y, z'
'-x+1/2, y+1/2, -z+1/2'
'-x, -y, -z'
'x-1/2, -y-1/2, z-1/2'

loop_
_atom_site_type_symbol
_atom_site_label
_atom_site_fract_x
_atom_site_fract_y
_atom_site_fract_z
_atom_site_U_iso_or_equiv
_atom_site_adp_type
_atom_site_calc_flag
_atom_site_refinement_flags
_atom_site_occupancy
_atom_site_symmetry_multiplicity
C C1 0.28981(14) 0.46215(14) 0.18506(13) 0.0331(4) Uani d . 1 1
H H1 0.2834 0.5426 0.2022 0.040 Uiso calc R 1 1
C C2 0.46574(15) 0.33061(16) 0.16797(14) 0.0397(4) Uani d . 1 1
C C3 0.37791(15) 0.26178(15) 0.09805(13) 0.0366(4) Uani d . 1 1
C C4 0.40908(18) 0.14818(16) 0.08454(14) 0.0436(4) Uani d . 1 1
H H4 0.4780 0.1169 0.1233 0.052 Uiso calc R 1 1
C C5 0.3393(2) 0.08211(18) 0.01489(16) 0.0522(5) Uani d . 1 1
H H5 0.3592 0.0059 0.0082 0.063 Uiso calc R 1 1
C C6 0.2394(2) 0.12935(19) -0.04536(16) 0.0533(5) Uani d . 1 1
H H6 0.1943 0.0853 -0.0942 0.064 Uiso calc R 1 1
C C7 0.20612(18) 0.24112(18) -0.03363(14) 0.0468(5) Uani d . 1 1
H H7 0.1388 0.2723 -0.0744 0.056 Uiso calc R 1 1
C C8 0.27389(16) 0.30731(15) 0.03961(13) 0.0374(4) Uani d . 1 1
C C9 0.21338(14) 0.39669(14) 0.25355(12) 0.0335(4) Uani d . 1 1
C C10 0.27005(18) 0.31979(15) 0.32244(14) 0.0429(4) Uani d . 1 1
H H10 0.3563 0.3091 0.3270 0.051 Uiso calc R 1 1
C C11 0.2016(2) 0.25840(18) 0.38472(14) 0.0522(5) Uani d . 1 1
H H11 0.2424 0.2082 0.4309 0.063 Uiso calc R 1 1
C C12 0.0733(2) 0.2715(2) 0.37837(16) 0.0591(6) Uani d . 1 1
H H12 0.0274 0.2296 0.4196 0.071 Uiso calc R 1 1
C C13 0.0137(2) 0.3465(2) 0.31115(16) 0.0545(5) Uani d . 1 1
H H13 -0.0729 0.3552 0.3060 0.065 Uiso calc R 1 1
C C14 0.08287(16) 0.40890(17) 0.25134(13) 0.0402(4) Uani d . 1 1
C C15 0.50767(15) 0.51223(15) 0.25360(13) 0.0353(4) Uani d . 1 1
C C16 0.62065(16) 0.53924(16) 0.21859(14) 0.0408(4) Uani d . 1 1
H H16 0.6429 0.5045 0.1615 0.049 Uiso calc R 1 1
C C17 0.69952(17) 0.61808(18) 0.26934(15) 0.0474(5) Uani d . 1 1
H H17 0.7754 0.6358 0.2465 0.057 Uiso calc R 1 1
C C18 0.66703(19) 0.67052(19) 0.35309(16) 0.0533(5) Uani d . 1 1
H H18 0.7207 0.7234 0.3868 0.064 Uiso calc R 1 1
C C19 0.55443(19) 0.6444(2) 0.38714(16) 0.0545(5) Uani d . 1 1
H H19 0.5319 0.6805 0.4435 0.065 Uiso calc R 1 1
C C20 0.47462(17) 0.56458(17) 0.33784(15) 0.0455(5) Uani d . 1 1
H H20 0.3993 0.5465 0.3615 0.055 Uiso calc R 1 1
N N1 0.42334(12) 0.43381(12) 0.19877(11) 0.0357(3) Uani d . 1 1
N N2 0.01309(14) 0.49390(17) 0.18749(13) 0.0497(4) Uani d . 1 1
O O1 0.57182(12) 0.29780(12) 0.19525(12) 0.0591(4) Uani d . 1 1
O O2 0.06296(14) 0.58460(14) 0.17327(12) 0.0602(4) Uani d . 1 1
O O3 -0.09447(14) 0.47116(19) 0.15352(15) 0.0854(6) Uani d . 1 1
S S1 0.22755(4) 0.44863(4) 0.05436(3) 0.04088(15) Uani d . 1 1

loop_
_atom_site_aniso_label
_atom_site_aniso_U_11
_atom_site_aniso_U_22
_atom_site_aniso_U_33
_atom_site_aniso_U_12
_atom_site_aniso_U_13
_atom_site_aniso_U_23
C1 0.0288(7) 0.0318(9) 0.0379(9) 0.0023(6) 0.0007(6) -0.0011(7)
C2 0.0333(8) 0.0393(10) 0.0466(10) 0.0038(7) 0.0054(7) -0.0010(8)
C3 0.0377(8) 0.0358(9) 0.0373(9) -0.0005(7) 0.0088(7) -0.0009(7)
C4 0.0498(10) 0.0381(10) 0.0446(10) 0.0029(8) 0.0120(8) 0.0015(8)
C5 0.0664(13) 0.0383(11) 0.0544(12) -0.0044(9) 0.0179(10) -0.0094(9)
C6 0.0589(12) 0.0542(13) 0.0473(11) -0.0127(10) 0.0090(9) -0.0137(10)
C7 0.0466(10) 0.0545(12) 0.0391(10) -0.0037(9) 0.0039(8) -0.0051(9)
C8 0.0383(8) 0.0416(10) 0.0339(9) -0.0012(7) 0.0104(7) 0.0013(7)
C9 0.0336(8) 0.0312(9) 0.0353(8) 0.0002(6) 0.0031(6) -0.0078(7)
C10 0.0483(10) 0.0380(10) 0.0419(10) 0.0031(8) 0.0039(8) -0.0018(8)
C11 0.0805(14) 0.0378(11) 0.0394(10) -0.0037(10) 0.0124(10) -0.0033(8)
C12 0.0815(15) 0.0509(13) 0.0504(12) -0.0203(11) 0.0305(11) -0.0108(10)
C13 0.0473(10) 0.0632(14) 0.0563(12) -0.0125(10) 0.0193(9) -0.0170(11)
C14 0.0364(8) 0.0436(10) 0.0408(10) -0.0010(7) 0.0056(7) -0.0112(8)
C15 0.0299(7) 0.0355(9) 0.0392(9) -0.0010(7) -0.0010(6) 0.0030(7)
C16 0.0350(8) 0.0454(11) 0.0422(10) -0.0016(7) 0.0050(7) 0.0013(8)
C17 0.0337(8) 0.0512(12) 0.0565(12) -0.0090(8) 0.0028(8) 0.0037(9)
C18 0.0478(11) 0.0530(13) 0.0565(12) -0.0126(9) -0.0045(9) -0.0073(10)
C19 0.0520(11) 0.0595(13) 0.0516(12) -0.0069(10) 0.0049(9) -0.0183(10)
C20 0.0382(9) 0.0511(12) 0.0479(11) -0.0049(8) 0.0081(8) -0.0060(9)
N1 0.0272(6) 0.0349(8) 0.0444(8) 0.0005(5) 0.0015(6) -0.0035(6)
N2 0.0339(8) 0.0658(12) 0.0491(10) 0.0129(8) 0.0040(7) -0.0089(9)
O1 0.0378(7) 0.0496(9) 0.0862(11) 0.0134(6) -0.0069(7) -0.0107(8)
O2 0.0572(9) 0.0487(9) 0.0732(11) 0.0146(7) 0.0014(7) -0.0018(8)
O3 0.0352(8) 0.1241(17) 0.0925(14) 0.0023(9) -0.0104(8) 0.0063(12)
S1 0.0424(2) 0.0428(3) 0.0361(2) 0.00758(19) -0.00063(18) 0.00295(19)

loop_
_atom_type_symbol
_atom_type_description
_atom_type_scat_dispersion_real
_atom_type_scat_dispersion_imag
_atom_type_scat_source
C C 0.0033 0.0016 'International Tables Vol C Tables 4.2.6.8 and 6.1.1.4'
H H 0.0000 0.0000 'International Tables Vol C Tables 4.2.6.8 and 6.1.1.4'
N N 0.0061 0.0033 'International Tables Vol C Tables 4.2.6.8 and 6.1.1.4'
O O 0.0106 0.0060 'International Tables Vol C Tables 4.2.6.8 and 6.1.1.4'
S S 0.1246 0.1234 'International Tables Vol C Tables 4.2.6.8 and 6.1.1.4'

loop_
_geom_angle_atom_site_label_1
_geom_angle_atom_site_label_2
_geom_angle_atom_site_label_3
_geom_angle
N1 C1 C9 113.60(14)
N1 C1 S1 110.05(11)
C9 C1 S1 112.70(11)
N1 C1 H1 106.7
C9 C1 H1 106.7
S1 C1 H1 106.7
O1 C2 N1 121.25(16)
O1 C2 C3 121.10(16)
N1 C2 C3 117.63(14)
C8 C3 C4 118.82(17)
C8 C3 C2 123.50(16)
C4 C3 C2 117.42(16)
C5 C4 C3 120.90(19)
C5 C4 H4 119.6
C3 C4 H4 119.6
C4 C5 C6 119.78(19)
C4 C5 H5 120.1
C6 C5 H5 120.1
C7 C6 C5 120.66(19)
C7 C6 H6 119.7
C5 C6 H6 119.7
C6 C7 C8 119.68(19)
C6 C7 H7 120.2
C8 C7 H7 120.2
C7 C8 C3 120.08(17)
C7 C8 S1 118.68(14)
C3 C8 S1 121.22(13)
C10 C9 C14 115.90(17)
C10 C9 C1 121.04(15)
C14 C9 C1 123.06(15)
C11 C10 C9 121.84(19)
C11 C10 H10 119.1
C9 C10 H10 119.1
C12 C11 C10 120.2(2)
C12 C11 H11 119.9
C10 C11 H11 119.9
C13 C12 C11 119.80(19)
C13 C12 H12 120.1
C11 C12 H12 120.1
C12 C13 C14 119.52(19)
C12 C13 H13 120.2
C14 C13 H13 120.2
C13 C14 C9 122.74(19)
C13 C14 N2 115.91(17)
C9 C14 N2 121.29(17)
C20 C15 C16 120.06(16)
C20 C15 N1 120.35(15)
C16 C15 N1 119.52(16)
C17 C16 C15 119.45(18)
C17 C16 H16 120.3
C15 C16 H16 120.3
C18 C17 C16 120.73(18)
C18 C17 H17 119.6
C16 C17 H17 119.6
C17 C18 C19 119.73(18)
C17 C18 H18 120.1
C19 C18 H18 120.1
C18 C19 C20 120.38(19)
C18 C19 H19 119.8
C20 C19 H19 119.8
C15 C20 C19 119.64(18)
C15 C20 H20 120.2
C19 C20 H20 120.2
C2 N1 C15 120.81(13)
C2 N1 C1 121.14(14)
C15 N1 C1 117.81(13)
O3 N2 O2 123.10(19)
O3 N2 C14 117.7(2)
O2 N2 C14 119.16(15)
C8 S1 C1 96.74(8)

loop_
_geom_bond_atom_site_label_1
_geom_bond_atom_site_label_2
_geom_bond_distance
C1 N1 1.462(2)
C1 C9 1.520(2)
C1 S1 1.8207(17)
C1 H1 0.9800
C2 O1 1.217(2)
C2 N1 1.380(2)
C2 C3 1.492(2)
C3 C8 1.396(2)
C3 C4 1.397(3)
C4 C5 1.373(3)
C4 H4 0.9300
C5 C6 1.384(3)
C5 H5 0.9300
C6 C7 1.378(3)
C6 H6 0.9300
C7 C8 1.395(3)
C7 H7 0.9300
C8 S1 1.7557(19)
C9 C10 1.387(2)
C9 C14 1.406(2)
C10 C11 1.386(3)
C10 H10 0.9300
C11 C12 1.379(3)
C11 H11 0.9300
C12 C13 1.370(3)
C12 H12 0.9300
C13 C14 1.375(3)
C13 H13 0.9300
C14 N2 1.468(3)
C15 C20 1.380(3)
C15 C16 1.392(2)
C15 N1 1.436(2)
C16 C17 1.382(3)
C16 H16 0.9300
C17 C18 1.372(3)
C17 H17 0.9300
C18 C19 1.380(3)
C18 H18 0.9300
C19 C20 1.388(3)
C19 H19 0.9300
C20 H20 0.9300
N2 O3 1.220(2)
N2 O2 1.221(2)

loop_
_geom_hbond_atom_site_label_D
_geom_hbond_atom_site_label_H
_geom_hbond_atom_site_label_A
_geom_hbond_site_symmetry_A
_geom_hbond_distance_DH
_geom_hbond_distance_HA
_geom_hbond_distance_DA
_geom_hbond_angle_DHA
C17 H17 O1 2_655 0.93 2.58 3.234(2) 128
C6 H6 Cg3 4_565 0.93 2.68 3.581(2) 163

loop_
_geom_torsion_atom_site_label_1
_geom_torsion_atom_site_label_2
_geom_torsion_atom_site_label_3
_geom_torsion_atom_site_label_4
_geom_torsion
O1 C2 C3 C8 -158.54(18)
N1 C2 C3 C8 20.1(3)
O1 C2 C3 C4 15.5(3)
N1 C2 C3 C4 -165.94(16)
C8 C3 C4 C5 0.2(3)
C2 C3 C4 C5 -174.05(17)
C3 C4 C5 C6 2.3(3)
C4 C5 C6 C7 -2.5(3)
C5 C6 C7 C8 0.1(3)
C6 C7 C8 C3 2.5(3)
C6 C7 C8 S1 -178.84(15)
C4 C3 C8 C7 -2.7(3)
C2 C3 C8 C7 171.27(16)
C4 C3 C8 S1 178.72(13)
C2 C3 C8 S1 -7.3(2)
N1 C1 C9 C10 1.1(2)
S1 C1 C9 C10 127.10(15)
N1 C1 C9 C14 -178.54(15)
S1 C1 C9 C14 -52.5(2)
C14 C9 C10 C11 0.4(3)
C1 C9 C10 C11 -179.25(16)
C9 C10 C11 C12 1.0(3)
C10 C11 C12 C13 -0.8(3)
C11 C12 C13 C14 -0.7(3)
C12 C13 C14 C9 2.1(3)
C12 C13 C14 N2 -175.09(18)
C10 C9 C14 C13 -1.9(3)
C1 C9 C14 C13 177.69(17)
C10 C9 C14 N2 175.12(16)
C1 C9 C14 N2 -5.3(3)
C20 C15 C16 C17 0.5(3)
N1 C15 C16 C17 177.50(16)
C15 C16 C17 C18 -0.6(3)
C16 C17 C18 C19 0.0(3)
C17 C18 C19 C20 0.7(3)
C16 C15 C20 C19 0.2(3)
N1 C15 C20 C19 -176.78(18)
C18 C19 C20 C15 -0.8(3)
O1 C2 N1 C15 8.0(3)
C3 C2 N1 C15 -170.55(15)
O1 C2 N1 C1 -166.08(17)
C3 C2 N1 C1 15.3(2)
C20 C15 N1 C2 -133.66(19)
C16 C15 N1 C2 49.4(2)
C20 C15 N1 C1 40.7(2)
C16 C15 N1 C1 -136.33(17)
C9 C1 N1 C2 71.6(2)
S1 C1 N1 C2 -55.81(19)
C9 C1 N1 C15 -102.67(17)
S1 C1 N1 C15 129.90(13)
C13 C14 N2 O3 -35.0(3)
C9 C14 N2 O3 147.80(19)
C13 C14 N2 O2 142.80(19)
C9 C14 N2 O2 -34.4(3)
C7 C8 S1 C1 153.79(14)
C3 C8 S1 C1 -27.57(16)
N1 C1 S1 C8 55.42(13)
C9 C1 S1 C8 -72.50(13)
